data_7057598
loop_
_publ_author_name
'Chakraborty, Tonmoy'
'Dasgupta, Sanchari'
'Zangrando, Ennio'
'Das, Debasis'

_publ_section_title
;
 Portraying the role of halo ligands and the auxiliary part of ligands of
 mononuclear manganese(iii)-Schiff base complexes in catalyzing
 phospho--ester bond hydrolysis
;
_journal_issue 18
_journal_name_full 'New Journal of Chemistry'
_journal_page_first 14933
_journal_paper_doi 10.1039/C8NJ02634C
_journal_volume 42
_journal_year 2018
_chemical_formula_moiety 'C30 H40 Mn N6 O2 S3, C S N, H2 O'
_chemical_formula_sum 'C31 H42 Mn N7 O3 S3'
_chemical_formula_weight 711.83
_space_group_crystal_system monoclinic
_space_group_IT_number 9
_space_group_name_Hall 'I -2ya'
_space_group_name_H-M_alt 'I 1 a 1'
_symmetry_space_group_name_Hall 'I -2ya'
_symmetry_space_group_name_H-M 'I 1 a 1'
_atom_sites_solution_hydrogens mixed
_audit_creation_method SHELXL-2014/7
_audit_update_record
;
2018-07-24 deposited with the CCDC.
2018-07-27 downloaded from the CCDC.
;
_cell_angle_alpha 90
_cell_angle_beta 99.092(11)
_cell_angle_gamma 90
_cell_formula_units_Z 4
_cell_length_a 12.4782(18)
_cell_length_b 19.001(3)
_cell_length_c 14.782(2)
_cell_measurement_reflns_used 2286
_cell_measurement_temperature 293(2)
_cell_measurement_theta_max 21.21
_cell_measurement_theta_min 2.84
_cell_volume 3460.8(9)
_computing_cell_refinement 'BRUKER SMART'
_computing_data_collection 'BRUKER SMART'
_computing_data_reduction 'BRUKER SAINT'
_computing_molecular_graphics 'Ortep3 for Windows (Farrugia,1997)'
_computing_publication_material 'Wingx 2013.3 (Farrugia, 1999)'
_computing_structure_refinement 'SHELXL-2014/7 (Sheldrick, 2014)'
_computing_structure_solution 'SHELX97 (Sheldrick, 2008)'
_diffrn_ambient_temperature 293(2)
_diffrn_measured_fraction_theta_full 0.992
_diffrn_measured_fraction_theta_max 0.992
_diffrn_measurement_device_type 'BRUKER SMART APEX CCD DIFFRACTOMETER'
_diffrn_measurement_method 'OMEGA-PHI SCAN'
_diffrn_radiation_monochromator graphite
_diffrn_radiation_type MoK\a
_diffrn_radiation_wavelength 0.71073
_diffrn_reflns_av_R_equivalents 0.0703
_diffrn_reflns_av_unetI/netI 0.0944
_diffrn_reflns_Laue_measured_fraction_full 0.992
_diffrn_reflns_Laue_measured_fraction_max 0.992
_diffrn_reflns_limit_h_max 13
_diffrn_reflns_limit_h_min -13
_diffrn_reflns_limit_k_max 21
_diffrn_reflns_limit_k_min -21
_diffrn_reflns_limit_l_max 16
_diffrn_reflns_limit_l_min -16
_diffrn_reflns_number 48619
_diffrn_reflns_point_group_measured_fraction_full 0.987
_diffrn_reflns_point_group_measured_fraction_max 0.987
_diffrn_reflns_theta_full 23.248
_diffrn_reflns_theta_max 23.248
_diffrn_reflns_theta_min 2.791
_exptl_absorpt_coefficient_mu 0.605
_exptl_absorpt_correction_T_max 0.870
_exptl_absorpt_correction_T_min 0.785
_exptl_absorpt_correction_type multi-scan
_exptl_absorpt_process_details 'BRUKER SADABS'
_exptl_crystal_colour brown
_exptl_crystal_density_diffrn 1.366
_exptl_crystal_description needle
_exptl_crystal_F_000 1496
_exptl_crystal_size_max 0.34
_exptl_crystal_size_mid 0.18
_exptl_crystal_size_min 0.16
_refine_diff_density_max 1.104
_refine_diff_density_min -0.480
_refine_diff_density_rms 0.107
_refine_ls_abs_structure_details
;
 Flack x determined using 1191 quotients [(I+)-(I-)]/[(I+)+(I-)]
 (Parsons, Flack and Wagner, Acta Cryst. B69 (2013) 249-259).
;
_refine_ls_abs_structure_Flack 0.49(3)
_refine_ls_extinction_method none
_refine_ls_goodness_of_fit_ref 1.074
_refine_ls_hydrogen_treatment constr
_refine_ls_matrix_type full
_refine_ls_number_parameters 407
_refine_ls_number_reflns 28315
_refine_ls_number_restraints 63
_refine_ls_restrained_S_all 1.081
_refine_ls_R_factor_all 0.1261
_refine_ls_R_factor_gt 0.0722
_refine_ls_shift/su_max 0.035
_refine_ls_shift/su_mean 0.008
_refine_ls_structure_factor_coef Fsqd
_refine_ls_weighting_details 'w=1/[\s^2^(Fo^2^)+(0.0410P)^2^+22.7900P] where P=(Fo^2^+2Fc^2^)/3'
_refine_ls_weighting_scheme calc
_refine_ls_wR_factor_gt 0.1793
_refine_ls_wR_factor_ref 0.2104
_reflns_Friedel_coverage 0.985
_reflns_Friedel_fraction_full 0.981
_reflns_Friedel_fraction_max 0.981
_reflns_number_gt 17560
_reflns_number_total 28315
_reflns_threshold_expression 'I > 2\s(I)'
_cod_data_source_file c8nj02634c2.cif
_cod_data_source_block 5
_cod_depositor_comments
;
The following automatic conversions were performed:

'_exptl_absorpt_correction_type' value 'MULTI-SCAN' changed to
'multi-scan' according to
/home/data/users/saulius/crontab/automatic-downloads/rss-feeds/RSC/lib/dictionaries/cif_core.dic
dictionary named 'cif_core.dic' version 2.4.2 from 2011-04-26.

Automatic conversion script
Id: cif_fix_values 4973 2017-02-22 13:04:09Z antanas 

 Adding full bibliography for 7057596--7057602.cif.
;
_cod_original_cell_volume 3460.7(8)
_cod_database_code 7057598
_shelx_shelxl_version_number 2014/7
_shelx_space_group_comment
;
The symmetry employed for this shelxl refinement is uniquely defined
by the following loop, which should always be used as a source of
symmetry information in preference to the above space-group names.
They are only intended as comments.
;
_exptl_absorpt_special_details 'Bruker (2009). SADABS Bruker AXS Inc., Madison, Wisconsin, USA.'

loop_
_space_group_symop_operation_xyz
'x, y, z'
'x+1/2, -y, z'
'x+1/2, y+1/2, z+1/2'
'x+1, -y+1/2, z+1/2'

loop_
_atom_site_label
_atom_site_type_symbol
_atom_site_fract_x
_atom_site_fract_y
_atom_site_fract_z
_atom_site_U_iso_or_equiv
_atom_site_adp_type
_atom_site_occupancy
_atom_site_site_symmetry_order
_atom_site_calc_flag
_atom_site_refinement_flags_posn
_atom_site_refinement_flags_adp
Mn Mn 0.6137(8) 0.17780(9) 0.5022(5) 0.0592(7) Uani 1 1 d . .
S1 S 0.6177(17) -0.0828(2) 0.4993(14) 0.140(3) Uani 1 1 d . .
S2 S 0.6144(18) 0.44008(19) 0.5004(14) 0.0958(15) Uani 1 1 d . .
N1 N 0.777(2) 0.1748(11) 0.4984(13) 0.044(7) Uani 1 1 d . .
N2 N 0.893(2) 0.1152(13) 0.2885(14) 0.064(9) Uani 1 1 d . .
H2N H 0.9562 0.1457 0.3060 0.077 Uiso 1 1 calc R U
N3 N 0.448(2) 0.1727(13) 0.5072(17) 0.068(9) Uani 1 1 d . .
N4 N 0.335(2) 0.1159(11) 0.7173(15) 0.062(8) Uani 1 1 d . .
H4N H 0.2726 0.1476 0.7004 0.075 Uiso 1 1 calc R U
N5 N 0.615(4) 0.0603(7) 0.506(3) 0.077(4) Uani 1 1 d . .
N6 N 0.607(4) 0.2927(6) 0.501(3) 0.078(4) Uani 1 1 d . U
O1 O 0.6419(18) 0.1783(12) 0.6306(13) 0.068(7) Uani 1 1 d . .
O2 O 0.588(2) 0.1779(12) 0.3735(13) 0.078(8) Uani 1 1 d . .
C1 C 0.731(3) 0.1593(16) 0.6846(16) 0.058(9) Uani 1 1 d . U
C2 C 0.727(3) 0.1482(19) 0.7821(19) 0.070(10) Uani 1 1 d . .
H2 H 0.6605 0.1536 0.8026 0.084 Uiso 1 1 calc R U
C3 C 0.814(4) 0.130(2) 0.844(2) 0.086(12) Uani 1 1 d . .
H3 H 0.8078 0.1247 0.9050 0.103 Uiso 1 1 calc R U
C4 C 0.913(3) 0.121(2) 0.814(2) 0.102(16) Uani 1 1 d . .
H4 H 0.9731 0.1070 0.8564 0.123 Uiso 1 1 calc R U
C5 C 0.924(3) 0.131(2) 0.725(2) 0.087(13) Uani 1 1 d . .
H5 H 0.9913 0.1257 0.7059 0.104 Uiso 1 1 calc R U
C6 C 0.834(3) 0.1495(18) 0.6628(17) 0.061(10) Uani 1 1 d . .
C7 C 0.850(3) 0.1605(16) 0.571(2) 0.060(9) Uani 1 1 d . .
H7 H 0.9213 0.1573 0.5601 0.071 Uiso 1 1 calc R U
C8 C 0.818(3) 0.1827(12) 0.4088(18) 0.085(13) Uani 1 1 d . .
H8A H 0.8859 0.2081 0.4178 0.102 Uiso 1 1 calc R U
H8B H 0.7655 0.2094 0.3665 0.102 Uiso 1 1 calc R U
C9 C 0.834(3) 0.1087(16) 0.3683(19) 0.072(10) Uani 1 1 d . U
H9A H 0.8749 0.0791 0.4149 0.087 Uiso 1 1 calc R U
H9B H 0.7637 0.0867 0.3489 0.087 Uiso 1 1 calc R U
C10 C 0.932(4) 0.0442(17) 0.265(2) 0.088(13) Uani 1 1 d . .
H10A H 0.8697 0.0135 0.2474 0.106 Uiso 1 1 calc R U
H10B H 0.9761 0.0239 0.3185 0.106 Uiso 1 1 calc R U
C11 C 1.000(4) 0.0494(19) 0.184(2) 0.098(13) Uani 1 1 d . .
H11A H 1.0655 0.0760 0.2041 0.118 Uiso 1 1 calc R U
H11B H 1.0204 0.0025 0.1674 0.118 Uiso 1 1 calc R U
C12 C 0.937(4) 0.084(2) 0.104(2) 0.091(13) Uani 1 1 d . .
H12A H 0.8801 0.0520 0.0762 0.109 Uiso 1 1 calc R U
H12B H 0.9845 0.0923 0.0588 0.109 Uiso 1 1 calc R U
C13 C 0.887(3) 0.151(2) 0.125(2) 0.099(13) Uani 1 1 d . U
H13A H 0.8399 0.1668 0.0702 0.119 Uiso 1 1 calc R U
H13B H 0.9444 0.1856 0.1392 0.119 Uiso 1 1 calc R U
C14 C 0.820(3) 0.1481(18) 0.2059(16) 0.087(12) Uani 1 1 d . .
H14A H 0.7987 0.1952 0.2209 0.105 Uiso 1 1 calc R U
H14B H 0.7554 0.1200 0.1889 0.105 Uiso 1 1 calc R U
C15 C 0.617(3) -0.0005(7) 0.505(3) 0.048(4) Uani 1 1 d . .
C16 C 0.607(4) 0.3558(8) 0.498(3) 0.059(5) Uani 1 1 d . .
C21 C 0.498(3) 0.1603(17) 0.314(2) 0.060(9) Uani 1 1 d . U
C22 C 0.512(3) 0.1548(19) 0.2235(19) 0.071(10) Uani 1 1 d . U
H22 H 0.5784 0.1633 0.2048 0.085 Uiso 1 1 calc R U
C23 C 0.422(3) 0.136(2) 0.164(2) 0.078(11) Uani 1 1 d . U
H23 H 0.4301 0.1313 0.1024 0.093 Uiso 1 1 calc R U
C24 C 0.319(3) 0.1246(19) 0.187(2) 0.081(11) Uani 1 1 d . U
H24 H 0.2599 0.1122 0.1435 0.097 Uiso 1 1 calc R U
C25 C 0.311(3) 0.132(2) 0.277(2) 0.075(11) Uani 1 1 d . U
H25 H 0.2440 0.1252 0.2956 0.090 Uiso 1 1 calc R U
C26 C 0.402(3) 0.1506(19) 0.3461(18) 0.060(9) Uani 1 1 d . U
C27 C 0.377(3) 0.1619(18) 0.4397(18) 0.074(11) Uani 1 1 d . .
H27 H 0.3048 0.1608 0.4484 0.089 Uiso 1 1 calc R U
C28 C 0.406(2) 0.1834(15) 0.5924(15) 0.053(8) Uani 1 1 d . .
H28A H 0.3359 0.2065 0.5803 0.064 Uiso 1 1 calc R U
H28B H 0.4552 0.2130 0.6332 0.064 Uiso 1 1 calc R U
C29 C 0.395(3) 0.1138(15) 0.6355(18) 0.064(9) Uani 1 1 d . .
H29A H 0.4672 0.0947 0.6554 0.077 Uiso 1 1 calc R U
H29B H 0.3575 0.0821 0.5898 0.077 Uiso 1 1 calc R U
C30 C 0.289(3) 0.0465(17) 0.738(2) 0.079(11) Uani 1 1 d . .
H30A H 0.2428 0.0290 0.6835 0.094 Uiso 1 1 calc R U
H30B H 0.3479 0.0131 0.7540 0.094 Uiso 1 1 calc R U
C31 C 0.227(3) 0.0520(17) 0.813(2) 0.074(11) Uani 1 1 d . .
H31A H 0.1963 0.0064 0.8239 0.089 Uiso 1 1 calc R U
H31B H 0.1669 0.0846 0.7960 0.089 Uiso 1 1 calc R U
C32 C 0.300(4) 0.078(2) 0.902(2) 0.106(15) Uani 1 1 d . .
H32A H 0.3624 0.0478 0.9184 0.128 Uiso 1 1 calc R U
H32B H 0.2597 0.0804 0.9529 0.128 Uiso 1 1 calc R U
C33 C 0.337(4) 0.154(2) 0.8765(18) 0.112(16) Uani 1 1 d . .
H33A H 0.2738 0.1839 0.8578 0.134 Uiso 1 1 calc R U
H33B H 0.3813 0.1759 0.9289 0.134 Uiso 1 1 calc R U
C34 C 0.400(3) 0.146(2) 0.800(2) 0.099(14) Uani 1 1 d . .
H34A H 0.4274 0.1916 0.7849 0.119 Uiso 1 1 calc R U
H34B H 0.4618 0.1156 0.8194 0.119 Uiso 1 1 calc R U
S3 S 0.115(2) 0.2116(2) 1.0010(11) 0.132(2) Uani 1 1 d . .
C17 C 0.1213(16) 0.2521(8) 1.1086(11) 0.060(5) Uani 1 1 d D .
N7 N 0.164(2) 0.2923(14) 1.1805(15) 0.078(9) Uani 1 1 d D .
O1W O 0.069(2) 0.2861(13) 0.8215(16) 0.113(10) Uani 1 1 d . .
H1W H 0.1301 0.2754 0.7987 0.169 Uiso 1 1 d . U
H2W H 0.0880 0.3214 0.8556 0.169 Uiso 1 1 d . U

loop_
_atom_site_aniso_label
_atom_site_aniso_U_11
_atom_site_aniso_U_22
_atom_site_aniso_U_33
_atom_site_aniso_U_23
_atom_site_aniso_U_13
_atom_site_aniso_U_12
Mn 0.108(2) 0.0465(12) 0.0256(9) -0.001(3) 0.0181(10) 0.002(4)
S1 0.160(6) 0.054(3) 0.179(6) -0.037(9) -0.055(5) 0.023(9)
S2 0.152(4) 0.046(2) 0.106(3) 0.005(7) 0.074(3) 0.003(9)
N1 0.069(19) 0.047(14) 0.020(12) -0.010(10) 0.020(13) -0.008(13)
N2 0.10(2) 0.070(19) 0.021(13) -0.001(12) -0.002(14) 0.016(18)
N3 0.12(3) 0.042(15) 0.042(16) -0.003(12) 0.023(17) 0.019(16)
N4 0.12(3) 0.034(14) 0.031(13) 0.006(11) 0.017(15) -0.015(15)
N5 0.055(9) 0.078(9) 0.098(10) 0.01(2) 0.012(7) 0.00(2)
N6 0.105(13) 0.074(8) 0.056(7) -0.006(19) 0.018(8) 0.00(2)
O1 0.076(17) 0.090(16) 0.034(12) -0.001(11) 0.001(12) 0.006(13)
O2 0.13(2) 0.087(15) 0.028(11) -0.002(11) 0.042(14) -0.008(15)
C1 0.11(2) 0.049(15) 0.012(11) 0.000(11) 0.013(15) -0.023(16)
C2 0.09(2) 0.09(2) 0.031(15) -0.009(15) 0.021(17) -0.029(19)
C3 0.15(3) 0.09(2) 0.020(15) 0.000(15) 0.00(2) -0.05(2)
C4 0.11(3) 0.16(4) 0.025(14) -0.007(18) -0.005(18) -0.09(3)
C5 0.08(2) 0.15(3) 0.032(15) 0.005(17) -0.002(16) -0.06(2)
C6 0.10(3) 0.07(2) 0.022(14) 0.000(13) 0.022(17) -0.049(19)
C7 0.07(2) 0.06(2) 0.06(2) -0.010(16) 0.018(18) -0.032(18)
C8 0.20(4) 0.023(13) 0.050(17) 0.002(12) 0.07(2) 0.012(17)
C9 0.12(3) 0.057(17) 0.039(16) -0.009(13) 0.021(17) 0.025(17)
C10 0.17(4) 0.05(2) 0.037(18) -0.006(16) 0.01(2) 0.05(2)
C11 0.16(4) 0.07(3) 0.06(2) -0.019(18) 0.03(2) 0.04(2)
C12 0.15(4) 0.08(2) 0.039(19) 0.001(16) 0.01(2) 0.02(2)
C13 0.15(3) 0.10(2) 0.046(17) -0.014(17) 0.010(18) 0.04(2)
C14 0.16(3) 0.08(2) 0.018(13) 0.015(14) 0.000(17) 0.04(2)
C15 0.022(8) 0.059(8) 0.060(8) 0.034(18) -0.007(6) -0.009(19)
C16 0.079(15) 0.066(9) 0.038(8) -0.005(18) 0.024(9) 0.01(2)
C21 0.067(18) 0.061(18) 0.052(17) 0.011(14) 0.011(15) 0.018(15)
C22 0.12(2) 0.064(17) 0.032(15) -0.001(13) 0.012(17) 0.017(17)
C23 0.10(2) 0.09(2) 0.035(16) 0.014(15) 0.009(17) 0.05(2)
C24 0.09(2) 0.10(2) 0.050(17) -0.018(16) 0.010(17) 0.036(19)
C25 0.07(2) 0.10(2) 0.056(18) 0.009(17) 0.011(17) 0.044(19)
C26 0.07(2) 0.07(2) 0.032(14) 0.008(14) -0.001(15) 0.024(17)
C27 0.12(3) 0.09(3) 0.016(14) 0.002(15) 0.012(17) 0.04(2)
C28 0.050(17) 0.09(2) 0.020(11) 0.003(12) 0.000(11) -0.003(15)
C29 0.12(3) 0.036(15) 0.036(15) -0.012(13) 0.009(17) 0.002(16)
C30 0.12(3) 0.06(2) 0.06(2) 0.011(17) 0.00(2) -0.03(2)
C31 0.11(3) 0.07(2) 0.039(16) 0.015(15) 0.002(18) -0.03(2)
C32 0.18(4) 0.11(3) 0.033(18) 0.029(17) 0.02(2) -0.06(3)
C33 0.22(4) 0.09(2) 0.023(14) -0.025(15) 0.03(2) -0.09(3)
C34 0.14(3) 0.10(3) 0.06(2) 0.01(2) 0.01(2) -0.08(3)
S3 0.234(7) 0.081(3) 0.060(2) 0.000(9) -0.040(3) -0.001(15)
C17 0.070(14) 0.060(11) 0.054(10) 0.012(9) 0.024(10) -0.001(9)
N7 0.09(2) 0.11(2) 0.034(13) -0.009(13) 0.012(14) 0.030(17)
O1W 0.14(3) 0.13(2) 0.076(16) -0.019(15) 0.038(17) -0.05(2)

loop_
_atom_type_symbol
_atom_type_description
_atom_type_scat_dispersion_real
_atom_type_scat_dispersion_imag
_atom_type_scat_source
C C 0.0033 0.0016 'International Tables Vol C Tables 4.2.6.8 and 6.1.1.4'
H H 0.0000 0.0000 'International Tables Vol C Tables 4.2.6.8 and 6.1.1.4'
N N 0.0061 0.0033 'International Tables Vol C Tables 4.2.6.8 and 6.1.1.4'
O O 0.0106 0.0060 'International Tables Vol C Tables 4.2.6.8 and 6.1.1.4'
S S 0.1246 0.1234 'International Tables Vol C Tables 4.2.6.8 and 6.1.1.4'
Mn Mn 0.3368 0.7283 'International Tables Vol C Tables 4.2.6.8 and 6.1.1.4'

loop_
_geom_angle_atom_site_label_1
_geom_angle_atom_site_label_2
_geom_angle_atom_site_label_3
_geom_angle
O1 Mn O2 178.9(15)
O1 Mn N1 90.0(10)
O2 Mn N1 89.0(10)
O1 Mn N3 89.6(10)
O2 Mn N3 91.4(12)
N1 Mn N3 175.7(4)
O1 Mn N6 90.3(12)
O2 Mn N6 89.4(13)
N1 Mn N6 93.9(14)
N3 Mn N6 90.4(14)
O1 Mn N5 89.0(14)
O2 Mn N5 91.4(14)
N1 Mn N5 88.1(13)
N3 Mn N5 87.6(13)
N6 Mn N5 177.9(18)
C7 N1 C8 117(3)
C7 N1 Mn 123.0(19)
C8 N1 Mn 120(2)
C9 N2 C10 109(2)
C9 N2 C14 111(3)
C10 N2 C14 111(2)
C9 N2 H2N 108.7
C10 N2 H2N 108.6
C14 N2 H2N 108.6
C27 N3 C28 114(3)
C27 N3 Mn 124(2)
C28 N3 Mn 121(2)
C34 N4 C30 111(2)
C34 N4 C29 113(3)
C30 N4 C29 113(2)
C34 N4 H4N 106.7
C30 N4 H4N 106.6
C29 N4 H4N 106.5
C15 N5 Mn 178(4)
C16 N6 Mn 177(4)
C1 O1 Mn 128(2)
C21 O2 Mn 130(2)
O1 C1 C6 128(2)
O1 C1 C2 119(3)
C6 C1 C2 113(3)
C3 C2 C1 123(3)
C3 C2 H2 118.2
C1 C2 H2 118.4
C2 C3 C4 119(3)
C2 C3 H3 120.7
C4 C3 H3 120.0
C5 C4 C3 121(4)
C5 C4 H4 119.7
C3 C4 H4 119.5
C4 C5 C6 119(4)
C4 C5 H5 120.5
C6 C5 H5 120.4
C5 C6 C1 125(3)
C5 C6 C7 117(3)
C1 C6 C7 118(3)
N1 C7 C6 129(3)
N1 C7 H7 115.7
C6 C7 H7 115.4
N1 C8 C9 109(2)
N1 C8 H8A 109.6
C9 C8 H8A 109.7
N1 C8 H8B 109.9
C9 C8 H8B 109.9
H8A C8 H8B 108.3
N2 C9 C8 110(3)
N2 C9 H9A 109.6
C8 C9 H9A 109.8
N2 C9 H9B 109.8
C8 C9 H9B 109.6
H9A C9 H9B 108.2
N2 C10 C11 111(3)
N2 C10 H10A 109.5
C11 C10 H10A 109.4
N2 C10 H10B 109.5
C11 C10 H10B 109.7
H10A C10 H10B 108.1
C12 C11 C10 111(3)
C12 C11 H11A 109.6
C10 C11 H11A 109.2
C12 C11 H11B 109.5
C10 C11 H11B 109.4
H11A C11 H11B 108.0
C11 C12 C13 114(3)
C11 C12 H12A 109.1
C13 C12 H12A 108.7
C11 C12 H12B 108.5
C13 C12 H12B 109.0
H12A C12 H12B 107.7
C12 C13 C14 115(3)
C12 C13 H13A 108.6
C14 C13 H13A 108.7
C12 C13 H13B 108.4
C14 C13 H13B 108.1
H13A C13 H13B 107.5
N2 C14 C13 108(3)
N2 C14 H14A 110.4
C13 C14 H14A 110.5
N2 C14 H14B 110.1
C13 C14 H14B 109.8
H14A C14 H14B 108.5
N5 C15 S1 178(4)
N6 C16 S2 176(5)
O2 C21 C26 119(3)
O2 C21 C22 115(3)
C26 C21 C22 125(3)
C23 C22 C21 116(4)
C23 C22 H22 122.1
C21 C22 H22 122.1
C22 C23 C24 125(3)
C22 C23 H23 117.2
C24 C23 H23 117.8
C25 C24 C23 116(4)
C25 C24 H24 122.0
C23 C24 H24 122.2
C24 C25 C26 123(3)
C24 C25 H25 118.4
C26 C25 H25 118.4
C21 C26 C25 115(3)
C21 C26 C27 129(3)
C25 C26 C27 116(3)
N3 C27 C26 123(4)
N3 C27 H27 118.3
C26 C27 H27 118.5
N3 C28 C29 109(2)
N3 C28 H28A 110.1
C29 C28 H28A 110.1
N3 C28 H28B 109.9
C29 C28 H28B 109.9
H28A C28 H28B 108.3
C28 C29 N4 114(2)
C28 C29 H29A 108.8
N4 C29 H29A 108.6
C28 C29 H29B 108.7
N4 C29 H29B 108.8
H29A C29 H29B 107.6
C31 C30 N4 111(3)
C31 C30 H30A 109.4
N4 C30 H30A 109.5
C31 C30 H30B 109.5
N4 C30 H30B 109.4
H30A C30 H30B 108.0
C30 C31 C32 111(3)
C30 C31 H31A 109.6
C32 C31 H31A 109.5
C30 C31 H31B 109.7
C32 C31 H31B 109.4
H31A C31 H31B 108.1
C31 C32 C33 104(2)
C31 C32 H32A 110.7
C33 C32 H32A 111.0
C31 C32 H32B 111.2
C33 C32 H32B 110.8
H32A C32 H32B 108.9
C34 C33 C32 107(3)
C34 C33 H33A 110.6
C32 C33 H33A 110.3
C34 C33 H33B 110.1
C32 C33 H33B 110.2
H33A C33 H33B 108.5
N4 C34 C33 112(3)
N4 C34 H34A 108.9
C33 C34 H34A 108.8
N4 C34 H34B 109.2
C33 C34 H34B 109.5
H34A C34 H34B 107.8
N7 C17 S3 156.5(19)
H1W O1W H2W 102.9

loop_
_geom_bond_atom_site_label_1
_geom_bond_atom_site_label_2
_geom_bond_distance
Mn O1 1.87(2)
Mn O2 1.88(2)
Mn N1 2.05(3)
Mn N3 2.08(3)
Mn N6 2.185(13)
Mn N5 2.233(13)
S1 C15 1.565(15)
S2 C16 1.604(16)
N1 C7 1.32(4)
N1 C8 1.50(3)
N2 C9 1.49(4)
N2 C10 1.49(4)
N2 C14 1.53(3)
N2 H2N 0.9800
N3 C27 1.24(4)
N3 C28 1.45(3)
N4 C34 1.47(4)
N4 C30 1.49(4)
N4 C29 1.52(3)
N4 H4N 0.9800
N5 C15 1.156(16)
N6 C16 1.200(16)
O1 C1 1.31(4)
O2 C21 1.36(4)
C1 C6 1.40(5)
C1 C2 1.46(4)
C2 C3 1.35(5)
C2 H2 0.9300
C3 C4 1.39(5)
C3 H3 0.9300
C4 C5 1.37(4)
C4 H4 0.9300
C5 C6 1.37(5)
C5 H5 0.9300
C6 C7 1.42(4)
C7 H7 0.9300
C8 C9 1.55(4)
C8 H8A 0.9700
C8 H8B 0.9700
C9 H9A 0.9700
C9 H9B 0.9700
C10 C11 1.58(5)
C10 H10A 0.9700
C10 H10B 0.9700
C11 C12 1.47(5)
C11 H11A 0.9700
C11 H11B 0.9700
C12 C13 1.47(5)
C12 H12A 0.9700
C12 H12B 0.9700
C13 C14 1.57(4)
C13 H13A 0.9700
C13 H13B 0.9700
C14 H14A 0.9700
C14 H14B 0.9700
C21 C26 1.37(4)
C21 C22 1.38(4)
C22 C23 1.35(5)
C22 H22 0.9300
C23 C24 1.40(5)
C23 H23 0.9300
C24 C25 1.36(4)
C24 H24 0.9300
C25 C26 1.44(5)
C25 H25 0.9300
C26 C27 1.48(4)
C27 H27 0.9300
C28 C29 1.48(4)
C28 H28A 0.9700
C28 H28B 0.9700
C29 H29A 0.9700
C29 H29B 0.9700
C30 C31 1.46(4)
C30 H30A 0.9700
C30 H30B 0.9700
C31 C32 1.57(5)
C31 H31A 0.9700
C31 H31B 0.9700
C32 C33 1.58(5)
C32 H32A 0.9700
C32 H32B 0.9700
C33 C34 1.49(5)
C33 H33A 0.9700
C33 H33B 0.9700
C34 H34A 0.9700
C34 H34B 0.9700
S3 C17 1.76(2)
C17 N7 1.35(3)
O1W H1W 0.9046
O1W H2W 0.8497
